data_4340727
loop_
_publ_author_name
'Sharma, Sanjeev'
'Kim, Hyungjun'
'Lee, Young Hoon'
'Kim, Taewon'
'Lee, Yoon Sup'
'Lee, Min Hyung'

_publ_section_title
;
 Heteroleptic Cyclometalated Iridium(III) Complexes Supported by
 Triarylborylpicolinate Ligand: Ratiometric Turn-On Phosphorescence
 Response upon Fluoride Binding.
;
_journal_issue 16
_journal_name_full 'Inorganic chemistry'
_journal_page_first 8672
_journal_page_last 8680
_journal_paper_doi 10.1021/ic501286m
_journal_volume 53
_journal_year 2014
_chemical_formula_moiety C56H53B1Ir1N3O3
_chemical_formula_sum 'C56 H53 B Ir N3 O3'
_chemical_formula_weight 1019.02
_chemical_name_systematic
; 
 ? 
;
_space_group_IT_number 15
_symmetry_cell_setting monoclinic
_symmetry_space_group_name_Hall '-I 2ya'
_symmetry_space_group_name_H-M 'I 1 2/a 1'
_atom_sites_solution_hydrogens geom
_atom_sites_solution_primary direct
_atom_sites_solution_secondary difmap
_audit_creation_method SHELXL-97
_cell_angle_alpha 90.00
_cell_angle_beta 90.212(8)
_cell_angle_gamma 90.00
_cell_formula_units_Z 8
_cell_length_a 18.698(4)
_cell_length_b 15.749(3)
_cell_length_c 32.287(9)
_cell_measurement_reflns_used 6569
_cell_measurement_temperature 296(2)
_cell_measurement_theta_max 23.03
_cell_measurement_theta_min 1.26
_cell_volume 9508(4)
_computing_cell_refinement 'Bruker APEX II'
_computing_data_collection 'Bruker APEX 2'
_computing_data_reduction 'Bruker APEX II'
_computing_molecular_graphics ORTEP3
_computing_publication_material 'Bruker SHELXTL'
_computing_structure_refinement 'SHELXL-97 (Sheldrick, 1997)'
_computing_structure_solution 'SHELXS-97 (Sheldrick, 1990)'
_diffrn_ambient_temperature 296(2)
_diffrn_measured_fraction_theta_full 0.995
_diffrn_measured_fraction_theta_max 0.995
_diffrn_measurement_device_type 'CCD area detector'
_diffrn_measurement_method 'phi and omega scans'
_diffrn_radiation_monochromator graphite
_diffrn_radiation_source 'fine-focus sealed tube'
_diffrn_radiation_type MoK\a
_diffrn_radiation_wavelength 0.71073
_diffrn_reflns_av_R_equivalents 0.0826
_diffrn_reflns_av_sigmaI/netI 0.0426
_diffrn_reflns_limit_h_max 19
_diffrn_reflns_limit_h_min -19
_diffrn_reflns_limit_k_max 16
_diffrn_reflns_limit_k_min -16
_diffrn_reflns_limit_l_max 34
_diffrn_reflns_limit_l_min -34
_diffrn_reflns_number 50568
_diffrn_reflns_theta_full 22.33
_diffrn_reflns_theta_max 22.33
_diffrn_reflns_theta_min 1.26
_exptl_absorpt_coefficient_mu 2.856
_exptl_absorpt_correction_T_max 0.941
_exptl_absorpt_correction_T_min 0.930
_exptl_absorpt_correction_type multi-scan
_exptl_absorpt_process_details SADABS
_exptl_crystal_colour red
_exptl_crystal_density_diffrn 1.424
_exptl_crystal_density_method 'not measured'
_exptl_crystal_description cubic
_exptl_crystal_F_000 4128
_exptl_crystal_size_max 0.3
_exptl_crystal_size_mid 0.2
_exptl_crystal_size_min 0.15
_refine_diff_density_max 1.876
_refine_diff_density_min -0.740
_refine_diff_density_rms 0.123
_refine_ls_extinction_method none
_refine_ls_goodness_of_fit_ref 1.054
_refine_ls_hydrogen_treatment mixed
_refine_ls_matrix_type full
_refine_ls_number_parameters 629
_refine_ls_number_reflns 6069
_refine_ls_number_restraints 68
_refine_ls_restrained_S_all 1.049
_refine_ls_R_factor_all 0.0615
_refine_ls_R_factor_gt 0.0411
_refine_ls_shift/su_max 0.003
_refine_ls_shift/su_mean 0.000
_refine_ls_structure_factor_coef Fsqd
_refine_ls_weighting_details 'calc w=1/[\s^2^(Fo^2^)+(0.0670P)^2^+22.4693P] where P=(Fo^2^+2Fc^2^)/3'
_refine_ls_weighting_scheme calc
_refine_ls_wR_factor_gt 0.1009
_refine_ls_wR_factor_ref 0.1189
_reflns_number_gt 4653
_reflns_number_total 6069
_reflns_threshold_expression >2sigma(I)
_cod_data_source_file ic501286m_si_002.cif
_cod_data_source_block 5
_cod_depositor_comments
;
The following automatic conversions were performed:

'_symmetry_cell_setting' value 'Monoclinic' changed to 'monoclinic'
according to
/usr/data/users/saulius/crontab/automatic-downloads/rss-feeds/ACS/lib/dictionaries/cif_core.dic
dictionary named 'cif_core.dic' version 2.4.2 from 2011-04-26.

Automatic conversion script
Id: cif_fix_values 2281 2013-09-26 08:29:07Z andrius 

 Adding full bibliography for 4340727.cif.
;
_cod_original_sg_symbol_H-M I2/a
_cod_database_code 4340727

loop_
_symmetry_equiv_pos_as_xyz
'x, y, z'
'-x+1/2, y, -z'
'x+1/2, y+1/2, z+1/2'
'-x+1, y+1/2, -z+1/2'
'-x, -y, -z'
'x-1/2, -y, z'
'-x+1/2, -y+1/2, -z+1/2'
'x, -y+1/2, z+1/2'

loop_
_atom_site_label
_atom_site_type_symbol
_atom_site_fract_x
_atom_site_fract_y
_atom_site_fract_z
_atom_site_U_iso_or_equiv
_atom_site_adp_type
_atom_site_occupancy
_atom_site_symmetry_multiplicity
_atom_site_calc_flag
_atom_site_refinement_flags
_atom_site_disorder_assembly
_atom_site_disorder_group
Ir Ir 1.079808(16) 0.784879(19) 0.185272(9) 0.05313(15) Uani 1 1 d . A 4
N1 N 1.0956(3) 0.8032(4) 0.11955(19) 0.0525(16) Uani 1 1 d . A 4
C19 C 0.9971(4) 0.7062(5) 0.1803(2) 0.058(2) Uani 1 1 d . A 4
N3 N 1.1583(3) 0.6940(4) 0.19038(18) 0.0480(15) Uani 1 1 d . A 4
O1 O 1.1642(3) 0.8788(3) 0.18237(19) 0.0661(15) Uani 1 1 d . A 4
O2 O 1.2442(3) 0.9370(4) 0.1398(2) 0.0903(19) Uani 1 1 d . A 4
B B 0.8714(5) 0.6666(7) -0.0819(3) 0.062(3) Uani 1 1 d . A 4
C1 C 1.1921(5) 0.8923(5) 0.1472(3) 0.065(2) Uani 1 1 d . A 4
C2 C 1.1539(4) 0.8507(5) 0.1107(3) 0.060(2) Uani 1 1 d . A 4
C3 C 1.1762(5) 0.8616(6) 0.0704(3) 0.076(3) Uani 1 1 d . A 4
H7 H 1.2176 0.8922 0.0647 0.091 Uiso 1 1 calc R A 4
C4 C 1.1360(5) 0.8263(6) 0.0380(3) 0.078(3) Uani 1 1 d . A 4
H6 H 1.1506 0.8337 0.0107 0.093 Uiso 1 1 calc R A 4
C5 C 1.0748(4) 0.7805(5) 0.0464(3) 0.056(2) Uani 1 1 d . A 4
C6 C 1.0582(4) 0.7714(5) 0.0879(2) 0.057(2) Uani 1 1 d . A 4
H4 H 1.0174 0.7403 0.0943 0.069 Uiso 1 1 calc R A 4
C7 C 1.0274(4) 0.7462(5) 0.0134(2) 0.055(2) Uani 1 1 d . A 4
C8 C 0.9734(4) 0.6904(5) 0.0220(2) 0.065(2) Uani 1 1 d . A 4
H9 H 0.9678 0.6704 0.0489 0.078 Uiso 1 1 calc R A 4
C9 C 0.9270(4) 0.6633(5) -0.0088(2) 0.067(2) Uani 1 1 d . A 4
H10 H 0.8913 0.6246 -0.0021 0.080 Uiso 1 1 calc R A 4
C10 C 0.9318(4) 0.6918(5) -0.0495(2) 0.058(2) Uani 1 1 d . A 4
C11 C 0.9876(5) 0.7457(6) -0.0576(2) 0.067(2) Uani 1 1 d . A 4
H12 H 0.9936 0.7649 -0.0846 0.080 Uiso 1 1 calc R A 4
C12 C 1.0350(4) 0.7726(5) -0.0277(2) 0.066(2) Uani 1 1 d . A 4
H13 H 1.0724 0.8086 -0.0349 0.079 Uiso 1 1 calc R A 4
C20 C 0.9956(5) 0.6171(6) 0.1760(3) 0.075(3) Uani 1 1 d . A 4
H14 H 1.0384 0.5875 0.1790 0.089 Uiso 1 1 calc R A 4
C21 C 0.9343(6) 0.5713(7) 0.1676(3) 0.091(3) Uani 1 1 d . A 4
H15 H 0.9361 0.5126 0.1650 0.110 Uiso 1 1 calc R A 4
C22 C 0.8703(6) 0.6138(8) 0.1630(3) 0.095(3) Uani 1 1 d . A 4
H16 H 0.8288 0.5837 0.1568 0.114 Uiso 1 1 calc R A 4
C23 C 0.8677(5) 0.6996(8) 0.1675(3) 0.087(3) Uani 1 1 d . A 4
H17 H 0.8240 0.7273 0.1647 0.105 Uiso 1 1 calc R A 4
C18 C 0.9292(4) 0.7476(6) 0.1763(2) 0.063(2) Uani 1 1 d . A 4
C17 C 0.9317(5) 0.8389(6) 0.1822(2) 0.069(2) Uani 1 1 d . A 4
N2 N 0.9992(3) 0.8711(5) 0.18638(19) 0.0645(18) Uani 1 1 d . A 4
C13 C 1.0087(6) 0.9547(6) 0.1931(3) 0.087(3) Uani 1 1 d . A 4
H21 H 1.0550 0.9757 0.1961 0.105 Uiso 1 1 calc R A 4
C14 C 0.9510(7) 1.0110(7) 0.1958(4) 0.113(4) Uani 1 1 d . A 4
H22 H 0.9582 1.0686 0.2005 0.136 Uiso 1 1 calc R A 4
C15 C 0.8821(7) 0.9776(9) 0.1912(4) 0.114(4) Uani 1 1 d . A 4
H23 H 0.8425 1.0132 0.1929 0.136 Uiso 1 1 calc R A 4
C16 C 0.8729(5) 0.8930(8) 0.1843(3) 0.094(3) Uani 1 1 d . A 4
H24 H 0.8270 0.8712 0.1810 0.113 Uiso 1 1 calc R A 4
C24 C 1.1929(4) 0.6557(5) 0.1591(3) 0.062(2) Uani 1 1 d . A 4
H25 H 1.1782 0.6670 0.1321 0.075 Uiso 1 1 calc R A 4
C25 C 1.2481(4) 0.6012(5) 0.1651(3) 0.064(2) Uani 1 1 d . A 4
H26 H 1.2705 0.5761 0.1425 0.077 Uiso 1 1 calc R A 4
C26 C 1.2709(4) 0.5833(5) 0.2045(3) 0.062(2) Uani 1 1 d . A 4
H27 H 1.3090 0.5464 0.2090 0.074 Uiso 1 1 calc R A 4
C27 C 1.2362(4) 0.6211(4) 0.2373(2) 0.057(2) Uani 1 1 d . A 4
H28 H 1.2511 0.6100 0.2643 0.069 Uiso 1 1 calc R A 4
C28 C 1.1790(4) 0.6758(4) 0.2302(2) 0.0475(18) Uani 1 1 d . A 4
C29 C 1.1358(4) 0.7189(4) 0.2622(2) 0.0522(19) Uani 1 1 d . A 4
C30 C 1.0805(4) 0.7710(5) 0.2473(2) 0.053(2) Uani 1 1 d . A 4
C31 C 1.0384(5) 0.8096(6) 0.2774(3) 0.075(3) Uani 1 1 d . A 4
H32 H 1.0009 0.8445 0.2691 0.090 Uiso 1 1 calc R A 4
C32 C 1.0507(5) 0.7975(6) 0.3194(3) 0.078(3) Uani 1 1 d . A 4
H33 H 1.0213 0.8246 0.3385 0.093 Uiso 1 1 calc R A 4
C33 C 1.1046(5) 0.7469(6) 0.3334(3) 0.071(2) Uani 1 1 d . A 4
H34 H 1.1121 0.7393 0.3616 0.085 Uiso 1 1 calc R A 4
C34 C 1.1481(5) 0.7069(5) 0.3048(2) 0.060(2) Uani 1 1 d . A 4
H35 H 1.1853 0.6722 0.3138 0.072 Uiso 1 1 calc R A 4
C35 C 0.8244(5) 0.5875(5) -0.0723(2) 0.062(2) Uani 1 1 d . A 4
C36 C 0.7486(5) 0.5944(6) -0.0675(2) 0.071(2) Uani 1 1 d . A 4
C37 C 0.7069(6) 0.5236(8) -0.0594(3) 0.091(3) Uani 1 1 d . A 4
H38 H 0.6580 0.5311 -0.0558 0.109 Uiso 1 1 calc R A 4
C38 C 0.7339(8) 0.4440(9) -0.0567(3) 0.103(4) Uani 1 1 d . A 4
C39 C 0.8062(9) 0.4373(7) -0.0599(3) 0.104(4) Uani 1 1 d . A 4
H40 H 0.8261 0.3836 -0.0565 0.125 Uiso 1 1 calc R A 4
C40 C 0.8536(6) 0.5053(6) -0.0680(3) 0.082(3) Uani 1 1 d . A 4
C41 C 0.7129(5) 0.6803(7) -0.0677(3) 0.097(3) Uani 1 1 d . A 4
H42A H 0.6629 0.6736 -0.0739 0.146 Uiso 1 1 calc R A 4
H42B H 0.7346 0.7155 -0.0885 0.146 Uiso 1 1 calc R A 4
H42C H 0.7184 0.7064 -0.0411 0.146 Uiso 1 1 calc R A 4
C42 C 0.6886(9) 0.3669(8) -0.0497(4) 0.170(7) Uani 1 1 d . A 4
H43A H 0.6614 0.3740 -0.0248 0.255 Uiso 1 1 calc R A 4
H43B H 0.7188 0.3178 -0.0471 0.255 Uiso 1 1 calc R A 4
H43C H 0.6566 0.3595 -0.0727 0.255 Uiso 1 1 calc R A 4
C43 C 0.9330(6) 0.4904(7) -0.0730(3) 0.106(4) Uani 1 1 d . A 4
H44A H 0.9553 0.4870 -0.0462 0.159 Uiso 1 1 calc R A 4
H44B H 0.9536 0.5366 -0.0883 0.159 Uiso 1 1 calc R A 4
H44C H 0.9406 0.4383 -0.0877 0.159 Uiso 1 1 calc R A 4
C44 C 0.8580(4) 0.7252(5) -0.1209(2) 0.058(2) Uani 1 1 d . A 4
C45 C 0.8561(4) 0.6895(6) -0.1613(3) 0.063(2) Uani 1 1 d . A 4
C46 C 0.8447(5) 0.7417(7) -0.1954(3) 0.075(3) Uani 1 1 d . A 4
H47 H 0.8437 0.7174 -0.2216 0.090 Uiso 1 1 calc R A 4
C47 C 0.8349(5) 0.8284(7) -0.1917(3) 0.082(3) Uani 1 1 d . A 4
C48 C 0.8348(5) 0.8635(6) -0.1523(3) 0.080(3) Uani 1 1 d . A 4
H49 H 0.8260 0.9213 -0.1493 0.096 Uiso 1 1 calc R A 4
C49 C 0.8474(5) 0.8145(5) -0.1174(3) 0.067(2) Uani 1 1 d . A 4
C50 C 0.8666(5) 0.5971(6) -0.1690(3) 0.080(3) Uani 1 1 d . A 4
H51A H 0.8610 0.5856 -0.1980 0.121 Uiso 1 1 calc R A 4
H51B H 0.8318 0.5653 -0.1536 0.121 Uiso 1 1 calc R A 4
H51C H 0.9138 0.5809 -0.1602 0.121 Uiso 1 1 calc R A 4
C51 C 0.8229(6) 0.8855(7) -0.2295(3) 0.117(4) Uani 1 1 d . A 4
H52A H 0.8669 0.8912 -0.2445 0.175 Uiso 1 1 calc R A 4
H52B H 0.8071 0.9405 -0.2204 0.175 Uiso 1 1 calc R A 4
H52C H 0.7872 0.8607 -0.2471 0.175 Uiso 1 1 calc R A 4
C52 C 0.8437(6) 0.8592(6) -0.0758(3) 0.100(3) Uani 1 1 d . A 4
H53A H 0.8912 0.8722 -0.0664 0.150 Uiso 1 1 calc R A 4
H53B H 0.8207 0.8229 -0.0560 0.150 Uiso 1 1 calc R A 4
H53C H 0.8168 0.9108 -0.0787 0.150 Uiso 1 1 calc R A 4
O3 O 0.1467(8) -0.0507(9) 0.9552(4) 0.106(6) Uani 0.619(19) 1 d PD B 1
C101 C 0.155(2) 0.013(3) 0.9694(15) 0.214(11) Uani 0.619(19) 1 d PDU B 1
H10A H 0.2062 0.0239 0.9708 0.257 Uiso 0.619(19) 1 calc PR B 1
H10B H 0.1377 0.0114 0.9977 0.257 Uiso 0.619(19) 1 calc PR B 1
C102 C 0.1195(19) 0.091(2) 0.9476(12) 0.219(11) Uani 0.619(19) 1 d PDU B 1
H10C H 0.1514 0.1184 0.9282 0.262 Uiso 0.619(19) 1 calc PR B 1
H10D H 0.1010 0.1320 0.9671 0.262 Uiso 0.619(19) 1 calc PR B 1
C103 C 0.0587(18) 0.0396(19) 0.9254(11) 0.213(10) Uani 0.619(19) 1 d PDU B 1
H10E H 0.0187 0.0252 0.9431 0.256 Uiso 0.619(19) 1 calc PR B 1
H10F H 0.0427 0.0641 0.8994 0.256 Uiso 0.619(19) 1 calc PR B 1
C104 C 0.1147(18) -0.032(2) 0.9206(13) 0.210(11) Uani 0.619(19) 1 d PDU B 1
H10G H 0.0911 -0.0825 0.9101 0.251 Uiso 0.619(19) 1 calc PR B 1
H10H H 0.1501 -0.0147 0.9005 0.251 Uiso 0.619(19) 1 calc PR B 1
O4 O 0.119(4) 0.032(3) 0.9863(9) 0.37(5) Uani 0.381(19) 1 d PD B 2
C111 C 0.131(4) 0.090(4) 0.9670(11) 0.28(3) Uani 0.381(19) 1 d PDU B 2
H11A H 0.1805 0.1054 0.9714 0.337 Uiso 0.381(19) 1 calc PR B 2
H11B H 0.1015 0.1364 0.9765 0.337 Uiso 0.381(19) 1 calc PR B 2
C112 C 0.118(5) 0.077(3) 0.9196(10) 0.28(3) Uani 0.381(19) 1 d PDU B 2
H11C H 0.0836 0.1176 0.9088 0.337 Uiso 0.381(19) 1 calc PR B 2
H11D H 0.1624 0.0818 0.9041 0.337 Uiso 0.381(19) 1 calc PR B 2
C113 C 0.089(4) -0.015(3) 0.9196(12) 0.28(3) Uani 0.381(19) 1 d PDU B 2
H11E H 0.1248 -0.0582 0.9159 0.338 Uiso 0.381(19) 1 calc PR B 2
H11F H 0.0485 -0.0236 0.9008 0.338 Uiso 0.381(19) 1 calc PR B 2
C114 C 0.066(3) 0.000(4) 0.9654(13) 0.29(3) Uani 0.381(19) 1 d PDU B 2
H11G H 0.0256 0.0379 0.9664 0.343 Uiso 0.381(19) 1 calc PR B 2
H11H H 0.0523 -0.0538 0.9778 0.343 Uiso 0.381(19) 1 calc PR B 2

loop_
_atom_site_aniso_label
_atom_site_aniso_U_11
_atom_site_aniso_U_22
_atom_site_aniso_U_33
_atom_site_aniso_U_23
_atom_site_aniso_U_13
_atom_site_aniso_U_12
Ir 0.0514(2) 0.0579(2) 0.0500(2) -0.00591(16) -0.01588(14) 0.00767(15)
N1 0.047(4) 0.053(4) 0.057(4) 0.001(3) -0.013(3) 0.002(3)
C19 0.077(6) 0.067(6) 0.031(4) -0.004(4) -0.002(4) 0.011(4)
N3 0.056(4) 0.047(4) 0.041(4) -0.002(3) -0.004(3) -0.006(3)
O1 0.067(4) 0.066(4) 0.065(4) -0.006(3) -0.029(3) 0.005(3)
O2 0.074(4) 0.101(5) 0.096(5) 0.006(4) -0.025(4) -0.030(4)
B 0.060(6) 0.080(7) 0.046(6) -0.004(5) 0.009(5) 0.009(5)
C1 0.057(6) 0.059(5) 0.080(7) 0.000(5) -0.027(5) -0.002(4)
C2 0.057(5) 0.062(5) 0.062(6) 0.009(4) -0.022(4) -0.004(4)
C3 0.067(6) 0.077(6) 0.084(7) 0.016(5) -0.021(5) -0.023(5)
C4 0.077(6) 0.103(7) 0.053(5) 0.016(5) -0.006(5) -0.023(6)
C5 0.054(5) 0.059(5) 0.056(5) 0.006(4) -0.015(4) -0.002(4)
C6 0.055(5) 0.059(5) 0.058(6) 0.005(4) -0.023(4) -0.001(4)
C7 0.059(5) 0.059(5) 0.048(5) 0.009(4) -0.007(4) -0.005(4)
C8 0.076(6) 0.074(6) 0.044(5) 0.007(4) -0.012(4) -0.013(5)
C9 0.072(6) 0.077(6) 0.050(5) 0.011(4) -0.010(4) -0.018(5)
C10 0.060(5) 0.063(5) 0.050(5) 0.004(4) -0.011(4) -0.005(4)
C11 0.069(6) 0.090(6) 0.041(5) 0.000(4) -0.008(4) -0.005(5)
C12 0.062(5) 0.079(6) 0.055(5) 0.007(5) 0.003(4) -0.015(4)
C20 0.079(6) 0.077(7) 0.067(6) -0.010(5) 0.000(5) 0.000(5)
C21 0.106(9) 0.092(7) 0.076(7) -0.014(6) 0.006(6) -0.028(7)
C22 0.094(9) 0.107(9) 0.084(8) 0.001(6) -0.010(6) -0.033(7)
C23 0.058(6) 0.136(10) 0.068(6) 0.009(6) -0.012(5) -0.010(6)
C18 0.058(6) 0.080(6) 0.050(5) 0.003(4) -0.012(4) 0.006(5)
C17 0.061(6) 0.093(7) 0.054(5) 0.005(5) -0.008(4) 0.015(5)
N2 0.056(4) 0.078(5) 0.059(4) -0.002(4) -0.022(3) 0.007(4)
C13 0.098(7) 0.062(6) 0.101(8) -0.014(5) -0.036(6) 0.009(5)
C14 0.119(10) 0.088(8) 0.133(10) -0.011(7) -0.025(8) 0.058(8)
C15 0.085(9) 0.129(11) 0.127(10) 0.008(8) -0.019(7) 0.051(8)
C16 0.068(7) 0.116(9) 0.098(8) 0.003(7) -0.015(5) 0.031(7)
C24 0.069(5) 0.061(5) 0.057(5) -0.002(4) -0.008(4) 0.010(5)
C25 0.072(6) 0.056(5) 0.063(6) -0.009(4) -0.001(4) 0.008(4)
C26 0.062(5) 0.054(5) 0.069(6) -0.004(4) -0.005(4) 0.017(4)
C27 0.062(5) 0.054(5) 0.056(5) 0.004(4) -0.013(4) 0.000(4)
C28 0.050(4) 0.048(4) 0.045(5) 0.001(4) -0.009(4) -0.007(4)
C29 0.051(5) 0.050(4) 0.055(5) 0.000(4) -0.006(4) -0.011(4)
C30 0.043(4) 0.061(5) 0.057(5) -0.006(4) 0.001(4) 0.007(4)
C31 0.061(6) 0.098(7) 0.066(6) -0.009(5) -0.006(5) 0.024(5)
C32 0.078(7) 0.100(7) 0.054(6) -0.012(5) 0.003(5) 0.017(5)
C33 0.072(6) 0.093(6) 0.048(5) -0.003(5) -0.008(5) 0.003(5)
C34 0.072(6) 0.063(5) 0.045(5) 0.003(4) -0.014(4) -0.004(4)
C35 0.082(6) 0.069(6) 0.034(4) -0.002(4) -0.008(4) -0.007(5)
C36 0.088(7) 0.084(7) 0.041(5) -0.007(4) 0.001(4) -0.010(6)
C37 0.103(8) 0.113(9) 0.056(6) -0.020(6) 0.014(5) -0.041(8)
C38 0.139(11) 0.104(10) 0.067(7) -0.021(6) 0.006(7) -0.061(9)
C39 0.190(13) 0.069(7) 0.054(6) -0.007(5) -0.024(8) -0.017(9)
C40 0.122(9) 0.069(7) 0.056(6) -0.004(5) -0.016(5) -0.005(7)
C41 0.077(7) 0.130(9) 0.085(7) -0.006(7) 0.004(6) -0.013(7)
C42 0.266(18) 0.140(12) 0.104(10) -0.013(8) 0.027(10) -0.124(13)
C43 0.111(9) 0.100(8) 0.107(9) -0.006(7) -0.024(7) 0.035(7)
C44 0.054(5) 0.067(6) 0.054(5) -0.005(4) -0.008(4) -0.001(4)
C45 0.058(5) 0.078(6) 0.053(5) 0.001(5) -0.005(4) -0.014(4)
C46 0.072(6) 0.095(8) 0.056(6) 0.004(5) -0.007(5) -0.012(5)
C47 0.080(7) 0.095(8) 0.072(7) 0.017(6) -0.014(5) 0.001(6)
C48 0.096(7) 0.070(6) 0.074(7) 0.011(5) -0.009(5) 0.001(5)
C49 0.075(6) 0.065(5) 0.062(6) -0.003(5) -0.004(4) -0.001(4)
C50 0.093(7) 0.097(8) 0.051(5) -0.015(5) -0.004(5) -0.015(6)
C51 0.145(10) 0.118(9) 0.086(8) 0.031(7) -0.012(7) 0.005(8)
C52 0.145(10) 0.072(6) 0.083(7) -0.019(6) -0.016(6) 0.017(7)
O3 0.145(12) 0.084(9) 0.089(10) 0.027(7) 0.000(8) 0.034(8)
C101 0.19(2) 0.20(2) 0.25(3) 0.04(2) -0.012(18) 0.072(18)
C102 0.20(2) 0.21(2) 0.25(3) 0.041(19) -0.009(17) 0.068(16)
C103 0.19(2) 0.21(2) 0.24(3) 0.042(18) -0.008(16) 0.076(16)
C104 0.18(2) 0.21(2) 0.24(3) 0.041(19) -0.002(17) 0.078(17)
O4 0.79(14) 0.24(5) 0.10(3) -0.06(3) 0.05(4) -0.22(6)
C111 0.58(8) 0.19(3) 0.073(17) 0.03(2) -0.02(3) -0.01(4)
C112 0.58(8) 0.19(3) 0.075(16) 0.03(2) -0.02(3) -0.01(4)
C113 0.57(8) 0.19(3) 0.079(16) 0.03(2) -0.02(3) -0.01(4)
C114 0.57(8) 0.19(3) 0.088(17) 0.03(2) -0.01(3) -0.01(4)

loop_
_atom_type_symbol
_atom_type_description
_atom_type_scat_dispersion_real
_atom_type_scat_dispersion_imag
_atom_type_scat_source
C C 0.0033 0.0016 'International Tables Vol C Tables 4.2.6.8 and 6.1.1.4'
H H 0.0000 0.0000 'International Tables Vol C Tables 4.2.6.8 and 6.1.1.4'
B B 0.0013 0.0007 'International Tables Vol C Tables 4.2.6.8 and 6.1.1.4'
N N 0.0061 0.0033 'International Tables Vol C Tables 4.2.6.8 and 6.1.1.4'
O O 0.0106 0.0060 'International Tables Vol C Tables 4.2.6.8 and 6.1.1.4'
Ir Ir -1.4442 7.9887 'International Tables Vol C Tables 4.2.6.8 and 6.1.1.4'

loop_
_geom_angle_atom_site_label_1
_geom_angle_atom_site_label_2
_geom_angle_atom_site_label_3
_geom_angle
C19 Ir C30 90.8(3)
C19 Ir N2 80.9(3)
C30 Ir N2 93.3(3)
C19 Ir N3 97.3(3)
C30 Ir N3 80.9(3)
N2 Ir N3 173.9(2)
C19 Ir N1 96.5(3)
C30 Ir N1 171.6(3)
N2 Ir N1 91.9(2)
N3 Ir N1 94.1(2)
C19 Ir O1 171.6(3)
C30 Ir O1 96.6(3)
N2 Ir O1 94.9(3)
N3 Ir O1 87.6(2)
N1 Ir O1 76.4(2)
C6 N1 C2 117.8(7)
C6 N1 Ir 128.9(5)
C2 N1 Ir 113.2(5)
C20 C19 C18 115.3(8)
C20 C19 Ir 130.0(7)
C18 C19 Ir 114.3(6)
C24 N3 C28 118.4(6)
C24 N3 Ir 126.7(5)
C28 N3 Ir 114.8(5)
C1 O1 Ir 117.1(5)
C35 B C44 122.5(7)
C35 B C10 118.1(7)
C44 B C10 119.3(8)
O2 C1 O1 127.0(8)
O2 C1 C2 117.7(9)
O1 C1 C2 115.2(8)
N1 C2 C3 121.0(7)
N1 C2 C1 116.8(8)
C3 C2 C1 122.2(8)
C2 C3 C4 119.5(8)
C5 C4 C3 120.2(8)
C4 C5 C6 115.8(7)
C4 C5 C7 122.7(7)
C6 C5 C7 121.5(7)
N1 C6 C5 125.7(7)
C8 C7 C12 117.5(7)
C8 C7 C5 121.7(7)
C12 C7 C5 120.7(7)
C7 C8 C9 120.9(7)
C8 C9 C10 122.4(8)
C11 C10 C9 115.6(7)
C11 C10 B 124.7(7)
C9 C10 B 119.5(7)
C10 C11 C12 123.1(8)
C11 C12 C7 120.4(8)
C21 C20 C19 123.7(9)
C22 C21 C20 119.3(10)
C23 C22 C21 120.1(10)
C22 C23 C18 121.8(10)
C23 C18 C19 119.9(9)
C23 C18 C17 125.9(9)
C19 C18 C17 114.3(8)
N2 C17 C16 119.8(9)
N2 C17 C18 114.2(7)
C16 C17 C18 126.0(9)
C13 N2 C17 120.1(8)
C13 N2 Ir 124.0(6)
C17 N2 Ir 115.8(6)
N2 C13 C14 121.8(10)
C13 C14 C15 117.8(11)
C16 C15 C14 120.0(11)
C15 C16 C17 120.5(11)
N3 C24 C25 122.9(8)
C24 C25 C26 119.9(8)
C25 C26 C27 118.6(7)
C26 C27 C28 120.2(7)
N3 C28 C27 119.9(7)
N3 C28 C29 114.0(6)
C27 C28 C29 126.1(7)
C30 C29 C34 122.1(7)
C30 C29 C28 115.6(7)
C34 C29 C28 122.3(7)
C31 C30 C29 115.7(7)
C31 C30 Ir 130.1(6)
C29 C30 Ir 114.0(5)
C32 C31 C30 122.1(8)
C33 C32 C31 121.5(8)
C32 C33 C34 118.9(8)
C33 C34 C29 119.8(8)
C40 C35 C36 116.3(8)
C40 C35 B 122.3(9)
C36 C35 B 121.4(8)
C37 C36 C35 121.1(9)
C37 C36 C41 118.3(10)
C35 C36 C41 120.4(8)
C38 C37 C36 123.2(11)
C37 C38 C39 115.9(11)
C37 C38 C42 123.3(14)
C39 C38 C42 120.8(15)
C38 C39 C40 125.3(12)
C35 C40 C39 118.0(11)
C35 C40 C43 120.8(9)
C39 C40 C43 121.2(11)
C45 C44 C49 117.5(7)
C45 C44 B 120.3(7)
C49 C44 B 122.2(7)
C46 C45 C44 119.8(8)
C46 C45 C50 117.8(8)
C44 C45 C50 122.4(8)
C47 C46 C45 122.5(9)
C46 C47 C48 118.2(9)
C46 C47 C51 122.2(10)
C48 C47 C51 119.6(10)
C47 C48 C49 121.5(9)
C48 C49 C44 120.5(8)
C48 C49 C52 116.9(8)
C44 C49 C52 122.4(8)
C101 O3 C104 102(2)
O3 C101 C102 117(4)
C101 C102 C103 96(3)
C104 C103 C102 86(3)
O3 C104 C103 113(3)
C111 O4 C114 100(4)
O4 C111 C112 115(4)
C113 C112 C111 100(3)
C112 C113 C114 88(3)
O4 C114 C113 111(4)

loop_
_geom_bond_atom_site_label_1
_geom_bond_atom_site_label_2
_geom_bond_distance
Ir C19 1.988(8)
Ir C30 2.016(8)
Ir N2 2.029(7)
Ir N3 2.056(6)
Ir N1 2.163(6)
Ir O1 2.165(6)
N1 C6 1.334(9)
N1 C2 1.352(9)
C19 C20 1.410(11)
C19 C18 1.433(11)
N3 C24 1.345(9)
N3 C28 1.372(9)
O1 C1 1.269(10)
O2 C1 1.226(10)
B C35 1.557(13)
B C44 1.581(12)
B C10 1.585(12)
C1 C2 1.525(11)
C2 C3 1.380(11)
C3 C4 1.400(11)
C4 C5 1.382(11)
C5 C6 1.383(11)
C5 C7 1.487(10)
C7 C8 1.368(11)
C7 C12 1.398(10)
C8 C9 1.385(10)
C9 C10 1.392(10)
C10 C11 1.370(11)
C11 C12 1.376(11)
C20 C21 1.381(12)
C21 C22 1.378(14)
C22 C23 1.361(13)
C23 C18 1.404(13)
C18 C17 1.451(12)
C17 N2 1.366(10)
C17 C16 1.393(12)
N2 C13 1.347(11)
C13 C14 1.399(13)
C14 C15 1.400(16)
C15 C16 1.362(15)
C24 C25 1.357(10)
C25 C26 1.369(11)
C26 C27 1.380(10)
C27 C28 1.392(10)
C28 C29 1.480(10)
C29 C30 1.403(10)
C29 C34 1.406(10)
C30 C31 1.392(11)
C31 C32 1.388(12)
C32 C33 1.361(12)
C33 C34 1.382(11)
C35 C40 1.411(13)
C35 C36 1.431(12)
C36 C37 1.385(13)
C36 C41 1.508(13)
C37 C38 1.356(16)
C38 C39 1.359(16)
C38 C42 1.498(14)
C39 C40 1.416(15)
C40 C43 1.513(14)
C44 C45 1.421(11)
C44 C49 1.424(11)
C45 C46 1.389(12)
C45 C50 1.489(12)
C46 C47 1.383(13)
C47 C48 1.387(13)
C47 C51 1.530(12)
C48 C49 1.388(11)
C49 C52 1.517(11)
O3 C101 1.12(5)
O3 C104 1.30(4)
C101 C102 1.55(2)
C102 C103 1.57(2)
C103 C104 1.55(2)
O4 C111 1.13(5)
O4 C114 1.29(4)
C111 C112 1.56(2)
C112 C113 1.56(2)
C113 C114 1.56(2)
